data_7048870
loop_
_publ_author_name
'Healy, Colm'
'Steuber, Friedrich W.'
'Wix, Paul'
'Macreadie, Lauren K.'
'Kathalikkattil, Amal Cherian'
'Schmitt, Wolfgang'

_publ_section_title
;
 Assembly, disassembly and reassembly: a &quot;top-down&quot; synthetic
 strategy towards hybrid, mixed-metal {Mo<sub>10</sub>Co<sub>6</sub>} POM
 clusters.
;
_journal_issue 9
_journal_name_full 'Dalton transactions (Cambridge, England : 2003)'
_journal_page_first 3018
_journal_page_last 3027
_journal_paper_doi 10.1039/c9dt00075e
_journal_volume 48
_journal_year 2019
_chemical_formula_moiety 'C58 H96 Co6 Mo10 N4 O58 P6, 2(C16 H36 N)'
_chemical_formula_sum 'C90 H168 Co6 Mo10 N6 O58 P6'
_chemical_formula_weight 3761.09
_space_group_crystal_system monoclinic
_space_group_IT_number 15
_space_group_name_Hall '-C 2yc'
_space_group_name_H-M_alt 'C 1 2/c 1'
_symmetry_space_group_name_Hall '-C 2yc'
_symmetry_space_group_name_H-M 'C 1 2/c 1'
_atom_sites_solution_hydrogens mixed
_atom_sites_solution_primary dual
_audit_creation_date 2017-09-21
_audit_creation_method
;
Olex2 1.2
(compiled 2017.08.10 svn.r3458 for OlexSys, GUI svn.r5381)
;
_audit_update_record
;
2018-11-02 deposited with the CCDC.
2019-02-05 downloaded from the CCDC.
;
_cell_angle_alpha 90
_cell_angle_beta 109.8360(10)
_cell_angle_gamma 90
_cell_formula_units_Z 4
_cell_length_a 21.7038(18)
_cell_length_b 24.446(2)
_cell_length_c 28.467(3)
_cell_measurement_reflns_used 9955
_cell_measurement_temperature 100(2)
_cell_measurement_theta_max 28.188
_cell_measurement_theta_min 2.244
_cell_volume 14208(2)
_computing_cell_refinement 'SAINT V8.35A (?, 2016)'
_computing_data_reduction 'SAINT V8.35A (?, 2016)'
_computing_molecular_graphics 'Olex2 (Dolomanov et al., 2009)'
_computing_publication_material 'Olex2 (Dolomanov et al., 2009)'
_computing_structure_refinement 'XL (Sheldrick, 2008)'
_computing_structure_solution 'XT (Sheldrick, 2015)'
_diffrn_ambient_temperature 100.01
_diffrn_measured_fraction_theta_full 0.999
_diffrn_measured_fraction_theta_max 0.998
_diffrn_measurement_device_type 'Bruker APEX-II CCD'
_diffrn_measurement_method '\f and \w scans'
_diffrn_radiation_type MoK\a
_diffrn_radiation_wavelength 0.71073
_diffrn_reflns_av_R_equivalents 0.0464
_diffrn_reflns_av_unetI/netI 0.0554
_diffrn_reflns_Laue_measured_fraction_full 0.999
_diffrn_reflns_Laue_measured_fraction_max 0.998
_diffrn_reflns_limit_h_max 28
_diffrn_reflns_limit_h_min -28
_diffrn_reflns_limit_k_max 31
_diffrn_reflns_limit_k_min -32
_diffrn_reflns_limit_l_max 23
_diffrn_reflns_limit_l_min -37
_diffrn_reflns_number 55974
_diffrn_reflns_point_group_measured_fraction_full 0.999
_diffrn_reflns_point_group_measured_fraction_max 0.998
_diffrn_reflns_theta_full 26.000
_diffrn_reflns_theta_max 28.304
_diffrn_reflns_theta_min 1.521
_diffrn_standards_number 0
_exptl_absorpt_coefficient_mu 1.680
_exptl_absorpt_correction_T_max 0.7457
_exptl_absorpt_correction_T_min 0.5907
_exptl_absorpt_correction_type multi-scan
_exptl_absorpt_process_details
'SADABS-2014/5 (Bruker,2014/5) was used for absorption correction. wR2(int) was 0.0605 before and 0.0443 after correction. The Ratio of minimum to maximum transmission is 0.7921. The \l/2 correction factor is 0.00150.'
_exptl_crystal_colour pink
_exptl_crystal_colour_primary pink
_exptl_crystal_density_diffrn 1.758
_exptl_crystal_description fragment
_exptl_crystal_F_000 7544
_exptl_crystal_size_max 0.18
_exptl_crystal_size_mid 0.12
_exptl_crystal_size_min 0.04
_refine_diff_density_max 1.930
_refine_diff_density_min -1.718
_refine_diff_density_rms 0.181
_refine_ls_extinction_method none
_refine_ls_goodness_of_fit_ref 1.079
_refine_ls_hydrogen_treatment constr
_refine_ls_matrix_type full
_refine_ls_number_parameters 671
_refine_ls_number_reflns 17629
_refine_ls_number_restraints 17
_refine_ls_restrained_S_all 1.086
_refine_ls_R_factor_all 0.1086
_refine_ls_R_factor_gt 0.0615
_refine_ls_shift/su_max 0.001
_refine_ls_shift/su_mean 0.000
_refine_ls_structure_factor_coef Fsqd
_refine_ls_weighting_details 'w=1/[\s^2^(Fo^2^)+(0.0902P)^2^+146.7333P] where P=(Fo^2^+2Fc^2^)/3'
_refine_ls_weighting_scheme calc
_refine_ls_wR_factor_gt 0.1584
_refine_ls_wR_factor_ref 0.1956
_reflns_Friedel_coverage 0.000
_reflns_number_gt 11589
_reflns_number_total 17629
_reflns_threshold_expression 'I > 2\s(I)'
_cod_data_source_file c9dt00075e2.cif
_cod_data_source_block ch764_a
_cod_depositor_comments 'Adding full bibliography for 7048870--7048879.cif.'
_cod_database_code 7048870
_shelx_shelxl_version_number 2014/7
_shelx_space_group_comment
;
The symmetry employed for this shelxl refinement is uniquely defined
by the following loop, which should always be used as a source of
symmetry information in preference to the above space-group names.
They are only intended as comments.
;
_shelx_estimated_absorpt_t_max 0.936
_shelx_estimated_absorpt_t_min 0.752
_olex2_refinement_description
;
1. Fixed Uiso
 At 1.2 times of:
  All C(H) groups, All C(H,H) groups
 At 1.5 times of:
  All C(H,H,H) groups, All O(H,H) groups
2. Restrained distances
 H0CA_$1-H0CA_$2
 2 with sigma of 0.02
 H0CA-H0CA_$3
 2.4 with sigma of 0.02
3. Uiso/Uaniso restraints and constraints
Uanis(N1AA) = Uanis(C2AA) = Uanis(C7BA) = Uanis(C3AA) = Uanis(C14)
Uanis(N2A) = Uanis(C0AB) = Uanis(C27A) = Uanis(C02H) = Uanis(C02C) = Uanis(C25)
Uanis(N2) = Uanis(C0AA) = Uanis(C27) = Uanis(C02G) = Uanis(C02B) = Uanis(C25A)
Uanis(C7AA) = Uanis(C8AA) = Uanis(C9AA) = Uanis(C0BA) = Uanis(C1BA) =
Uanis(C2BA)
Uanis(C5BA) = Uanis(C40)
Uanis(N1AA) = Uanis(C3) = Uanis(C6BA) = Uanis(C5BA) = Uanis(C40)
Uanis(N1AA) = Uanis(C1AA) = Uanis(C39) = Uanis(C4BA) = Uanis(C8BA)
4. Rigid body (RIGU) restrains
 C4AA, C5AA, C9BA, C0CA
 with sigma for 1-2 distances of 0.004 and sigma for 1-3 distances of 0.004
5. Others
 Sof(C25A)=Sof(H25A)=Sof(N2A)=Sof(C0AB)=Sof(H0AB)=Sof(C27A)=Sof(H27C)=
 Sof(C02H)=Sof(H02H)=Sof(C02C)=Sof(H02C)=1-FVAR(1)
 Sof(N2)=Sof(C0AA)=Sof(H0AA)=Sof(C27)=Sof(H27)=Sof(C02G)=Sof(H02G)=Sof(C02B)=
 Sof(H02B)=Sof(C25)=Sof(H25)=FVAR(1)
6.a Rotating group:
 O26(H26A,H26B), O27(H27A,H27B), O5(H5A,H5B)
6.b Secondary CH2 refined with riding coordinates:
 C3(H3A,H3B), C2AA(H2AA,H2AB), C3AA(H3AA,H3AB), C39(H39A,H39B), C1AA(H1AA,
 H1AB), C6BA(H6BA,H6BB), C5BA(H5BA,H), C7BA(H7BA,H7BB), C4BA(H4BA,H4BB),
 C4AA(H4AA,H4AB), C5AA(H5AA,H5AB), C9BA(H9BA,H9BB)
6.c Me refined with riding coordinates:
 C0CA(H0CA,H0CB,H0CC)
6.d Aromatic/amide H refined with riding coordinates:
 C0AA(H0AA), C27(H27), C02G(H02G), C02B(H02B), C25A(H25A), C22(H22), C21(H21),
 C24(H24), C23(H23), C20(H20), C0AB(H0AB), C27A(H27C), C02H(H02H), C02C(H02C),
 C25(H25), C9AA(H9AA), C0BA(H0BA), C1BA(H1BA), C2BA(H2BA), C8AA(H8AA)
6.e Fitted hexagon refined as free rotating group:
 N2(C0AA,C27,C02G,C02B,C25A), N2A(C0AB,C27A,C02H,C02C,C25), C9AA(C0BA,C1BA,
 C2BA,C7AA,C8AA)
6.f Idealised Me refined as rotating group:
 C12(H12A,H12B,H12C), C11(H11A,H11B,H11C), C8(H8A,H8B,H8C), C7(H7A,H7B,H7C),
 C9(H9A,H9B,H9C), C5(H5C,H5D,H5E), C3BA(H3BA,H3BB,H3BC), C1(H1A,H1B,H1C),
 C4(H4A,H4B,H4C), C14(H14A,H14B,H14C), C40(H40A,H40B,H40C), C8BA(H8BA,H8BB,H8BC)
;
_olex2_submission_special_instructions 'No special instructions were received'

loop_
_space_group_symop_operation_xyz
'x, y, z'
'-x, y, -z+1/2'
'x+1/2, y+1/2, z'
'-x+1/2, y+1/2, -z+1/2'
'-x, -y, -z'
'x, -y, z-1/2'
'-x+1/2, -y+1/2, -z'
'x+1/2, -y+1/2, z-1/2'

loop_
_atom_site_label
_atom_site_type_symbol
_atom_site_fract_x
_atom_site_fract_y
_atom_site_fract_z
_atom_site_U_iso_or_equiv
_atom_site_adp_type
_atom_site_occupancy
_atom_site_site_symmetry_order
_atom_site_calc_flag
_atom_site_refinement_flags_posn
_atom_site_refinement_flags_adp
_atom_site_refinement_flags_occupancy
_atom_site_disorder_assembly
_atom_site_disorder_group
Mo5 Mo 0.24172(3) 0.27788(2) 0.58134(2) 0.02459(13) Uani 1 1 d . . . . .
Mo1 Mo 0.33206(3) 0.07549(3) 0.42107(2) 0.03221(15) Uani 1 1 d . . . . .
Mo3 Mo 0.25044(3) 0.25340(3) 0.29187(2) 0.03166(15) Uani 1 1 d . . . . .
Mo4 Mo 0.37619(3) 0.31529(3) 0.37457(2) 0.03277(15) Uani 1 1 d . . . . .
Mo2 Mo 0.22744(3) 0.12515(3) 0.31487(2) 0.03425(15) Uani 1 1 d . . . . .
Co3 Co 0.38729(4) 0.23633(4) 0.55032(3) 0.0276(2) Uani 1 1 d . . . . .
Co2 Co 0.27055(5) 0.39958(4) 0.41450(3) 0.0362(2) Uani 1 1 d . . . . .
Co1 Co 0.20608(6) 0.05358(5) 0.47780(4) 0.0424(3) Uani 1 1 d . . . . .
P3 P 0.40286(9) 0.35063(8) 0.49277(6) 0.0319(4) Uani 1 1 d . . . . .
P2 P 0.35504(9) 0.10521(8) 0.53957(6) 0.0310(4) Uani 1 1 d . . . . .
P1 P 0.38769(9) 0.17812(8) 0.36622(7) 0.0341(4) Uani 1 1 d . . . . .
O12 O 0.4109(2) 0.2342(2) 0.38793(18) 0.0356(11) Uani 1 1 d . . . . .
O2 O 0.3647(2) 0.1126(2) 0.48833(17) 0.0318(10) Uani 1 1 d . . . . .
O25 O 0.3215(2) 0.26139(19) 0.58571(16) 0.0269(9) Uani 1 1 d . . . . .
O24 O 0.2149(2) 0.23298(19) 0.62057(16) 0.0288(10) Uani 1 1 d . . . . .
O16 O 0.3335(3) 0.2902(2) 0.30900(17) 0.0365(11) Uani 1 1 d . . . . .
O13 O 0.1976(2) 0.1998(2) 0.30876(17) 0.0343(11) Uani 1 1 d . . . . .
O3 O 0.3751(2) 0.1577(2) 0.56939(16) 0.0335(11) Uani 1 1 d . . . . .
O11 O 0.3180(2) 0.1807(2) 0.32628(17) 0.0331(11) Uani 1 1 d . . . . .
O26 O 0.4453(2) 0.2106(2) 0.50633(18) 0.0363(11) Uani 1 1 d . . . . .
H26A H 0.4428 0.2348 0.4826 0.055 Uiso 1 1 d GR . . . .
H26B H 0.4311 0.1787 0.4921 0.055 Uiso 1 1 d GR . . . .
O1 O 0.2843(2) 0.0897(2) 0.53350(17) 0.0328(10) Uani 1 1 d . . . . .
O10 O 0.3903(2) 0.1390(2) 0.40872(17) 0.0351(11) Uani 1 1 d . . . . .
O22 O 0.1919(2) 0.27013(19) 0.52005(15) 0.0280(10) Uani 1 1 d . . . . .
O14 O 0.2415(3) 0.2363(2) 0.23228(18) 0.0401(12) Uani 1 1 d . . . . .
O7 O 0.2937(3) 0.0737(2) 0.35124(17) 0.0375(12) Uani 1 1 d . . . . .
O6 O 0.2721(3) 0.0428(2) 0.43822(18) 0.0372(11) Uani 1 1 d . . . . .
O17 O 0.4026(2) 0.3115(2) 0.44980(17) 0.0338(11) Uani 1 1 d . . . . .
O21 O 0.4012(3) 0.3166(2) 0.53661(17) 0.0366(11) Uani 1 1 d . . . . .
O15 O 0.2004(3) 0.3086(2) 0.28685(17) 0.0358(11) Uani 1 1 d . . . . .
O20 O 0.3461(3) 0.3916(2) 0.47725(18) 0.0404(12) Uani 1 1 d . . . . .
O27 O 0.1927(3) 0.3609(2) 0.36958(17) 0.0355(11) Uani 1 1 d . . . . .
H27A H 0.2006 0.3385 0.3489 0.053 Uiso 1 1 d GR . . . .
H27B H 0.1631 0.3489 0.3811 0.053 Uiso 1 1 d GR . . . .
O18 O 0.3290(3) 0.3729(2) 0.37414(17) 0.0359(11) Uani 1 1 d . . . . .
O23 O 0.2392(2) 0.3487(2) 0.60017(16) 0.0311(10) Uani 1 1 d . . . . .
O19 O 0.4455(3) 0.3408(3) 0.36867(19) 0.0450(14) Uani 1 1 d . . . . .
O8 O 0.1602(3) 0.0959(2) 0.3215(2) 0.0431(13) Uani 1 1 d . . . . .
O4 O 0.3894(3) 0.0266(2) 0.4289(2) 0.0444(13) Uani 1 1 d . . . . .
O9 O 0.2234(3) 0.1091(2) 0.25599(19) 0.0475(14) Uani 1 1 d . . . . .
O5 O 0.1587(3) 0.1088(2) 0.42605(19) 0.0453(14) Uani 1 1 d . . . . .
H5A H 0.1863 0.1258 0.4140 0.068 Uiso 1 1 d GR . . . .
H5B H 0.1399 0.1337 0.4393 0.068 Uiso 1 1 d GR . . . .
N1 N 0.1396(4) -0.0062(3) 0.4257(2) 0.0470(17) Uani 1 1 d . . . . .
C10 C 0.4795(4) 0.3884(3) 0.5100(3) 0.0377(17) Uani 1 1 d . . . . .
N2 N 0.4697(5) 0.2522(5) 0.6157(4) 0.055(2) Uani 0.513(9) 1 d . . P A -1
C0AA C 0.4640(4) 0.2937(5) 0.6474(4) 0.055(2) Uani 0.513(9) 1 d G . P A -1
H0AA H 0.4219 0.3067 0.6454 0.065 Uiso 0.513(9) 1 calc R . P A -1
C27 C 0.5199(5) 0.3160(5) 0.6821(4) 0.055(2) Uani 0.513(9) 1 d G . P A -1
H27 H 0.5160 0.3443 0.7038 0.065 Uiso 0.513(9) 1 calc R . P A -1
C02G C 0.5814(4) 0.2969(5) 0.6851(4) 0.055(2) Uani 0.513(9) 1 d G . P A -1
H02G H 0.6196 0.3122 0.7088 0.065 Uiso 0.513(9) 1 calc R . P A -1
C02B C 0.5871(4) 0.2555(5) 0.6534(4) 0.055(2) Uani 0.513(9) 1 d G . P A -1
H02B H 0.6291 0.2424 0.6554 0.065 Uiso 0.513(9) 1 calc R . P A -1
C25A C 0.5312(6) 0.2331(5) 0.6187(4) 0.055(2) Uani 0.487(9) 1 d G . P A -1
H25A H 0.5351 0.2048 0.5970 0.065 Uiso 0.487(9) 1 calc R . P A -1
C12 C 0.4910(4) 0.4191(4) 0.5594(3) 0.0448(19) Uani 1 1 d . . . . .
H12A H 0.4546 0.4445 0.5556 0.067 Uiso 1 1 calc GR . . . .
H12B H 0.5321 0.4396 0.5681 0.067 Uiso 1 1 calc GR . . . .
H12C H 0.4935 0.3927 0.5859 0.067 Uiso 1 1 calc GR . . . .
C11 C 0.4745(5) 0.4313(4) 0.4695(3) 0.052(2) Uani 1 1 d . . . . .
H11A H 0.4723 0.4128 0.4384 0.078 Uiso 1 1 calc GR . . . .
H11B H 0.5131 0.4551 0.4803 0.078 Uiso 1 1 calc GR . . . .
H11C H 0.4349 0.4533 0.4637 0.078 Uiso 1 1 calc GR . . . .
C2 C 0.4430(4) 0.1525(4) 0.3357(3) 0.049(2) Uani 1 1 d . . . . .
C8 C 0.4122(5) 0.0460(4) 0.6260(3) 0.052(2) Uani 1 1 d . . . . .
H8A H 0.4273 0.0805 0.6437 0.078 Uiso 1 1 calc GR . . . .
H8B H 0.4419 0.0164 0.6429 0.078 Uiso 1 1 calc GR . . . .
H8C H 0.3679 0.0379 0.6258 0.078 Uiso 1 1 calc GR . . . .
C6 C 0.4115(4) 0.0511(3) 0.5721(3) 0.0428(19) Uani 1 1 d . . . . .
C7 C 0.3910(5) -0.0041(3) 0.5460(3) 0.054(2) Uani 1 1 d . . . . .
H7A H 0.3457 -0.0122 0.5435 0.081 Uiso 1 1 calc GR . . . .
H7B H 0.4200 -0.0329 0.5655 0.081 Uiso 1 1 calc GR . . . .
H7C H 0.3941 -0.0026 0.5125 0.081 Uiso 1 1 calc GR . . . .
C9 C 0.5342(4) 0.3490(4) 0.5141(4) 0.063(3) Uani 1 1 d . . . . .
H9A H 0.5344 0.3201 0.5381 0.095 Uiso 1 1 calc GR . . . .
H9B H 0.5762 0.3685 0.5256 0.095 Uiso 1 1 calc GR . . . .
H9C H 0.5278 0.3326 0.4814 0.095 Uiso 1 1 calc GR . . . .
C5 C 0.4805(4) 0.0669(4) 0.5727(3) 0.055(2) Uani 1 1 d . . . . .
H5C H 0.4807 0.0688 0.5383 0.083 Uiso 1 1 calc GR . . . .
H5D H 0.5122 0.0394 0.5913 0.083 Uiso 1 1 calc GR . . . .
H5E H 0.4925 0.1027 0.5888 0.083 Uiso 1 1 calc GR . . . .
C3BA C 0.5124(5) 0.1523(5) 0.3732(4) 0.066(3) Uani 1 1 d . . . . .
H3BA H 0.5258 0.1898 0.3839 0.099 Uiso 1 1 calc GR . . . .
H3BB H 0.5423 0.1367 0.3576 0.099 Uiso 1 1 calc GR . . . .
H3BC H 0.5137 0.1301 0.4023 0.099 Uiso 1 1 calc GR . . . .
C1 C 0.4383(6) 0.1916(5) 0.2916(4) 0.073(3) Uani 1 1 d . . . . .
H1A H 0.3939 0.1901 0.2671 0.109 Uiso 1 1 calc GR . . . .
H1B H 0.4698 0.1802 0.2758 0.109 Uiso 1 1 calc GR . . . .
H1C H 0.4481 0.2290 0.3042 0.109 Uiso 1 1 calc GR . . . .
C4 C 0.4234(6) 0.0939(5) 0.3171(4) 0.071(3) Uani 1 1 d . . . . .
H4A H 0.4295 0.0696 0.3457 0.106 Uiso 1 1 calc GR . . . .
H4B H 0.4508 0.0813 0.2980 0.106 Uiso 1 1 calc GR . . . .
H4C H 0.3773 0.0933 0.2956 0.106 Uiso 1 1 calc GR . . . .
C22 C 0.0512(7) -0.0761(6) 0.3572(5) 0.082(4) Uani 1 1 d . . . . .
H22 H 0.0203 -0.0994 0.3343 0.099 Uiso 1 1 calc R . . . .
C21 C 0.0650(6) -0.0237(6) 0.3414(5) 0.084(4) Uani 1 1 d . . . . .
H21 H 0.0444 -0.0107 0.3083 0.101 Uiso 1 1 calc R . . . .
C24 C 0.1273(6) -0.0573(5) 0.4387(4) 0.074(3) Uani 1 1 d . . . . .
H24 H 0.1501 -0.0692 0.4719 0.089 Uiso 1 1 calc R . . . .
C23 C 0.0833(7) -0.0935(6) 0.4067(4) 0.083(4) Uani 1 1 d . . . . .
H23 H 0.0753 -0.1286 0.4177 0.100 Uiso 1 1 calc R . . . .
C20 C 0.1105(7) 0.0071(5) 0.3777(4) 0.078(3) Uani 1 1 d . . . . .
H20 H 0.1224 0.0413 0.3674 0.094 Uiso 1 1 calc R . . . .
N2A N 0.4611(6) 0.2385(8) 0.6231(3) 0.073(3) Uani 0.487(9) 1 d . . P A -2
C0AB C 0.4417(4) 0.2371(8) 0.6649(4) 0.073(3) Uani 0.487(9) 1 d G . P A -2
H0AB H 0.3966 0.2400 0.6611 0.088 Uiso 0.487(9) 1 calc R . P A -2
C27A C 0.4883(6) 0.2314(7) 0.7122(4) 0.073(3) Uani 0.487(9) 1 d G . P A -2
H27C H 0.4750 0.2304 0.7408 0.088 Uiso 0.487(9) 1 calc R . P A -2
C02H C 0.5542(5) 0.2272(7) 0.7178(3) 0.073(3) Uani 0.487(9) 1 d G . P A -2
H02H H 0.5861 0.2233 0.7502 0.088 Uiso 0.487(9) 1 calc R . P A -2
C02C C 0.5737(5) 0.2286(8) 0.6760(5) 0.073(3) Uani 0.487(9) 1 d G . P A -2
H02C H 0.6188 0.2258 0.6799 0.088 Uiso 0.487(9) 1 calc R . P A -2
C25 C 0.5271(6) 0.2343(8) 0.6287(4) 0.073(3) Uani 0.513(9) 1 d G . P A -2
H25 H 0.5404 0.2353 0.6002 0.088 Uiso 0.513(9) 1 calc R . P A -2
O0AA O 0.2659(3) 0.4780(2) 0.3980(2) 0.0505(15) Uani 1 1 d . . . . .
C6AA C 0.2688(6) 0.5156(4) 0.4285(4) 0.060(3) Uani 1 1 d . . . . .
O1AA O 0.2832(4) 0.5103(3) 0.4749(2) 0.0615(18) Uani 1 1 d . . . . .
C3 C 0.2106(9) -0.0457(7) 0.2903(6) 0.1161(19) Uani 1 1 d . . . . .
H3A H 0.2314 -0.0107 0.3048 0.139 Uiso 1 1 calc R . . . .
H3B H 0.1726 -0.0512 0.3016 0.139 Uiso 1 1 calc R . . . .
C2AA C 0.2863(10) -0.0828(8) 0.3682(6) 0.138(4) Uani 1 1 d . . . . .
H2AA H 0.3114 -0.0482 0.3756 0.165 Uiso 1 1 calc R . . . .
H2AB H 0.2496 -0.0792 0.3813 0.165 Uiso 1 1 calc R . . . .
C14 C 0.3838(10) -0.1634(8) 0.4856(6) 0.138(4) Uani 1 1 d . . . . .
H14A H 0.3863 -0.1943 0.4645 0.207 Uiso 1 1 calc GR . . . .
H14B H 0.3613 -0.1748 0.5086 0.207 Uiso 1 1 calc GR . . . .
H14C H 0.4281 -0.1509 0.5048 0.207 Uiso 1 1 calc GR . . . .
N1AA N 0.2572(7) -0.0892(6) 0.3112(5) 0.1161(19) Uani 1 1 d . . . . .
C3AA C 0.3472(10) -0.1183(8) 0.4540(6) 0.138(4) Uani 1 1 d . . . . .
H3AA H 0.3733 -0.0844 0.4635 0.165 Uiso 1 1 calc R . . . .
H3AB H 0.3058 -0.1127 0.4609 0.165 Uiso 1 1 calc R . . . .
C39 C 0.1690(8) -0.1529(7) 0.3230(6) 0.1161(19) Uani 1 1 d . . . . .
H39A H 0.1911 -0.1580 0.3594 0.139 Uiso 1 1 calc R . . . .
H39B H 0.1399 -0.1206 0.3180 0.139 Uiso 1 1 calc R . . . .
C40 C 0.0998(8) 0.0051(7) 0.1640(6) 0.1161(19) Uani 1 1 d . . . . .
H40A H 0.0780 -0.0275 0.1460 0.174 Uiso 1 1 calc GR . . . .
H40B H 0.1368 0.0148 0.1533 0.174 Uiso 1 1 calc GR . . . .
H40C H 0.0686 0.0356 0.1568 0.174 Uiso 1 1 calc GR . . . .
C1AA C 0.2196(8) -0.1434(7) 0.2980(6) 0.1161(19) Uani 1 1 d . . . . .
H1AA H 0.1973 -0.1448 0.2614 0.139 Uiso 1 1 calc R . . . .
H1AB H 0.2516 -0.1738 0.3072 0.139 Uiso 1 1 calc R . . . .
C6BA C 0.1850(9) -0.0396(7) 0.2343(6) 0.1161(19) Uani 1 1 d . . . . .
H6BA H 0.2187 -0.0219 0.2232 0.139 Uiso 1 1 calc R . . . .
H6BB H 0.1757 -0.0762 0.2187 0.139 Uiso 1 1 calc R . . . .
C5BA C 0.1237(9) -0.0059(7) 0.2178(6) 0.1161(19) Uani 1 1 d . . . . .
H5BA H 0.0891 -0.0253 0.2267 0.139 Uiso 1 1 calc R . . . .
H H 0.1322 0.0293 0.2360 0.139 Uiso 1 1 calc R . . . .
C7BA C 0.3302(10) -0.1281(8) 0.3962(6) 0.138(4) Uani 1 1 d . . . . .
H7BA H 0.3709 -0.1286 0.3879 0.165 Uiso 1 1 calc R . . . .
H7BB H 0.3079 -0.1637 0.3866 0.165 Uiso 1 1 calc R . . . .
C4BA C 0.1294(9) -0.2025(7) 0.3011(6) 0.1161(19) Uani 1 1 d . . . . .
H4BA H 0.0988 -0.1932 0.2674 0.139 Uiso 1 1 calc R . . . .
H4BB H 0.1593 -0.2313 0.2971 0.139 Uiso 1 1 calc R . . . .
C8BA C 0.0920(8) -0.2246(7) 0.3305(6) 0.1161(19) Uani 1 1 d . . . . .
H8BA H 0.0459 -0.2140 0.3152 0.174 Uiso 1 1 calc GR . . . .
H8BB H 0.1092 -0.2100 0.3646 0.174 Uiso 1 1 calc GR . . . .
H8BC H 0.0955 -0.2645 0.3316 0.174 Uiso 1 1 calc GR . . . .
C9AA C 0.2484(8) 0.6699(3) 0.4248(4) 0.173(4) Uani 1 1 d . . . . .
H9AA H 0.2478 0.6989 0.4469 0.208 Uiso 1 1 calc R . . . .
C0BA C 0.2445(9) 0.6813(3) 0.3761(4) 0.173(4) Uani 1 1 d G . . . .
H0BA H 0.2414 0.7182 0.3648 0.208 Uiso 1 1 calc R . . . .
C1BA C 0.2453(8) 0.6389(4) 0.3438(3) 0.173(4) Uani 1 1 d G . . . .
H1BA H 0.2427 0.6467 0.3105 0.208 Uiso 1 1 calc R . . . .
C2BA C 0.2500(9) 0.5850(3) 0.3602(4) 0.173(4) Uani 1 1 d G . . . .
H2BA H 0.2505 0.5560 0.3381 0.208 Uiso 1 1 calc R . . . .
C7AA C 0.2538(9) 0.5736(3) 0.4089(4) 0.173(4) Uani 1 1 d G . . . .
C8AA C 0.2530(9) 0.6160(4) 0.4412(3) 0.173(4) Uani 1 1 d G . . . .
H8AA H 0.2556 0.6082 0.4745 0.208 Uiso 1 1 calc R . . . .
C4AA C 0.3073(8) -0.0922(6) 0.2865(7) 0.110(6) Uani 1 1 d . U . . .
H4AA H 0.2847 -0.0981 0.2503 0.132 Uiso 1 1 calc R . . . .
H4AB H 0.3353 -0.1245 0.2996 0.132 Uiso 1 1 calc R . . . .
C5AA C 0.3514(10) -0.0421(8) 0.2931(8) 0.144(7) Uani 1 1 d . U . . .
H5AA H 0.3810 -0.0397 0.3282 0.173 Uiso 1 1 calc R . . . .
H5AB H 0.3243 -0.0086 0.2851 0.173 Uiso 1 1 calc R . . . .
C9BA C 0.3936(11) -0.0469(9) 0.2568(9) 0.165(8) Uani 1 1 d . U . . .
H9BA H 0.3652 -0.0429 0.2215 0.199 Uiso 1 1 calc R . . . .
H9BB H 0.4280 -0.0184 0.2648 0.199 Uiso 1 1 calc R . . . .
C0CA C 0.4210(4) -0.0981(11) 0.2654(11) 0.221(11) Uani 1 1 d . U . . .
H0CA H 0.4478 -0.1038 0.2441 0.332 Uiso 1 1 calc DR . . . .
H0CB H 0.4486 -0.1014 0.3005 0.332 Uiso 1 1 calc R . . . .
H0CC H 0.3862 -0.1257 0.2575 0.332 Uiso 1 1 calc R . . . .

loop_
_atom_site_aniso_label
_atom_site_aniso_U_11
_atom_site_aniso_U_22
_atom_site_aniso_U_33
_atom_site_aniso_U_23
_atom_site_aniso_U_13
_atom_site_aniso_U_12
Mo5 0.0260(3) 0.0250(3) 0.0201(2) -0.0009(2) 0.0043(2) -0.0008(2)
Mo1 0.0376(3) 0.0297(3) 0.0269(3) -0.0013(2) 0.0078(2) 0.0056(3)
Mo3 0.0368(3) 0.0323(3) 0.0220(3) -0.0007(2) 0.0049(2) -0.0014(3)
Mo4 0.0370(3) 0.0360(3) 0.0258(3) -0.0030(2) 0.0113(2) -0.0078(3)
Mo2 0.0409(4) 0.0311(3) 0.0256(3) -0.0034(2) 0.0046(2) -0.0021(3)
Co3 0.0257(4) 0.0299(5) 0.0230(4) -0.0014(3) 0.0029(3) -0.0002(4)
Co2 0.0439(6) 0.0356(6) 0.0263(4) 0.0013(4) 0.0085(4) 0.0001(4)
Co1 0.0441(6) 0.0539(7) 0.0279(5) 0.0025(4) 0.0106(4) -0.0070(5)
P3 0.0327(9) 0.0351(10) 0.0257(8) -0.0047(7) 0.0070(7) -0.0081(8)
P2 0.0336(9) 0.0311(9) 0.0243(8) 0.0016(7) 0.0048(7) 0.0068(7)
P1 0.0334(9) 0.0408(11) 0.0274(8) -0.0023(7) 0.0095(7) 0.0014(8)
O12 0.036(3) 0.038(3) 0.030(2) -0.001(2) 0.009(2) -0.004(2)
O2 0.031(2) 0.034(3) 0.027(2) 0.0016(19) 0.0050(19) 0.005(2)
O25 0.026(2) 0.027(2) 0.024(2) -0.0007(17) 0.0041(17) 0.0002(18)
O24 0.031(2) 0.029(2) 0.025(2) -0.0020(18) 0.0075(18) -0.003(2)
O16 0.042(3) 0.042(3) 0.025(2) 0.001(2) 0.011(2) -0.005(2)
O13 0.032(3) 0.035(3) 0.030(2) 0.000(2) 0.003(2) 0.001(2)
O3 0.038(3) 0.034(3) 0.025(2) 0.0045(19) 0.006(2) 0.007(2)
O11 0.037(3) 0.036(3) 0.026(2) -0.0021(19) 0.009(2) 0.003(2)
O26 0.033(3) 0.040(3) 0.032(2) -0.006(2) 0.006(2) -0.002(2)
O1 0.037(3) 0.030(3) 0.030(2) 0.0016(19) 0.011(2) 0.002(2)
O10 0.030(3) 0.042(3) 0.031(2) 0.000(2) 0.009(2) 0.004(2)
O22 0.028(2) 0.030(2) 0.022(2) -0.0017(17) 0.0024(18) -0.0026(19)
O14 0.048(3) 0.042(3) 0.026(2) -0.002(2) 0.006(2) 0.000(2)
O7 0.051(3) 0.031(3) 0.028(2) -0.007(2) 0.009(2) 0.002(2)
O6 0.045(3) 0.032(3) 0.031(2) 0.001(2) 0.008(2) -0.001(2)
O17 0.032(3) 0.038(3) 0.029(2) -0.002(2) 0.008(2) -0.006(2)
O21 0.048(3) 0.033(3) 0.029(2) -0.005(2) 0.014(2) -0.013(2)
O15 0.040(3) 0.035(3) 0.026(2) 0.004(2) 0.004(2) 0.000(2)
O20 0.038(3) 0.052(3) 0.028(2) -0.004(2) 0.007(2) -0.001(3)
O27 0.042(3) 0.033(3) 0.030(2) -0.001(2) 0.010(2) 0.005(2)
O18 0.045(3) 0.036(3) 0.026(2) -0.002(2) 0.011(2) -0.007(2)
O23 0.032(2) 0.031(3) 0.027(2) -0.0031(19) 0.0044(19) 0.000(2)
O19 0.045(3) 0.056(4) 0.039(3) -0.010(2) 0.021(2) -0.021(3)
O8 0.044(3) 0.036(3) 0.043(3) -0.001(2) 0.005(2) -0.004(2)
O4 0.052(3) 0.042(3) 0.039(3) 0.002(2) 0.015(2) 0.016(3)
O9 0.061(4) 0.043(3) 0.032(3) -0.006(2) 0.007(3) -0.002(3)
O5 0.074(4) 0.033(3) 0.039(3) 0.002(2) 0.034(3) 0.003(3)
N1 0.056(4) 0.048(4) 0.037(3) -0.003(3) 0.016(3) -0.010(3)
C10 0.039(4) 0.039(4) 0.034(4) -0.002(3) 0.011(3) -0.015(3)
N2 0.043(4) 0.067(5) 0.034(3) -0.012(3) -0.013(3) 0.009(4)
C0AA 0.043(4) 0.067(5) 0.034(3) -0.012(3) -0.013(3) 0.009(4)
C27 0.043(4) 0.067(5) 0.034(3) -0.012(3) -0.013(3) 0.009(4)
C02G 0.043(4) 0.067(5) 0.034(3) -0.012(3) -0.013(3) 0.009(4)
C02B 0.043(4) 0.067(5) 0.034(3) -0.012(3) -0.013(3) 0.009(4)
C25A 0.043(4) 0.067(5) 0.034(3) -0.012(3) -0.013(3) 0.009(4)
C12 0.046(5) 0.051(5) 0.034(4) -0.006(3) 0.009(3) -0.019(4)
C11 0.071(6) 0.048(5) 0.039(4) -0.004(4) 0.021(4) -0.027(5)
C2 0.048(5) 0.063(6) 0.045(4) 0.002(4) 0.028(4) 0.010(4)
C8 0.059(5) 0.046(5) 0.036(4) 0.007(3) -0.003(4) 0.016(4)
C6 0.049(5) 0.038(4) 0.033(4) 0.003(3) 0.004(3) 0.022(4)
C7 0.073(6) 0.035(5) 0.045(5) 0.004(4) 0.009(4) 0.015(4)
C9 0.039(5) 0.063(7) 0.082(7) -0.011(5) 0.013(5) -0.005(5)
C5 0.044(5) 0.062(6) 0.050(5) 0.005(4) 0.004(4) 0.021(4)
C3BA 0.049(5) 0.089(8) 0.069(6) 0.014(6) 0.031(5) 0.025(5)
C1 0.079(7) 0.105(9) 0.054(5) 0.021(6) 0.047(6) 0.020(7)
C4 0.079(7) 0.075(7) 0.075(7) -0.017(6) 0.047(6) 0.018(6)
C22 0.091(9) 0.087(9) 0.083(8) -0.021(7) 0.048(7) -0.027(7)
C21 0.080(8) 0.085(9) 0.084(8) -0.026(7) 0.024(7) -0.023(7)
C24 0.089(8) 0.073(8) 0.062(6) 0.002(5) 0.029(6) -0.020(6)
C23 0.106(10) 0.091(9) 0.063(7) -0.023(6) 0.043(7) -0.054(8)
C20 0.102(9) 0.072(8) 0.064(7) 0.000(6) 0.033(6) -0.016(7)
N2A 0.045(5) 0.121(9) 0.042(4) -0.014(5) -0.002(4) 0.021(5)
C0AB 0.045(5) 0.121(9) 0.042(4) -0.014(5) -0.002(4) 0.021(5)
C27A 0.045(5) 0.121(9) 0.042(4) -0.014(5) -0.002(4) 0.021(5)
C02H 0.045(5) 0.121(9) 0.042(4) -0.014(5) -0.002(4) 0.021(5)
C02C 0.045(5) 0.121(9) 0.042(4) -0.014(5) -0.002(4) 0.021(5)
C25 0.045(5) 0.121(9) 0.042(4) -0.014(5) -0.002(4) 0.021(5)
O0AA 0.076(4) 0.038(3) 0.043(3) 0.004(2) 0.029(3) 0.002(3)
C6AA 0.096(8) 0.044(5) 0.051(5) 0.007(4) 0.039(5) -0.002(5)
O1AA 0.103(6) 0.037(3) 0.054(4) -0.004(3) 0.039(4) -0.021(3)
C3 0.123(5) 0.115(5) 0.124(4) -0.038(4) 0.060(4) -0.032(3)
C2AA 0.162(9) 0.138(9) 0.083(5) -0.035(5) 0.002(5) 0.005(7)
C14 0.162(9) 0.138(9) 0.083(5) -0.035(5) 0.002(5) 0.005(7)
N1AA 0.123(5) 0.115(5) 0.124(4) -0.038(4) 0.060(4) -0.032(3)
C3AA 0.162(9) 0.138(9) 0.083(5) -0.035(5) 0.002(5) 0.005(7)
C39 0.123(5) 0.115(5) 0.124(4) -0.038(4) 0.060(4) -0.032(3)
C40 0.123(5) 0.115(5) 0.124(4) -0.038(4) 0.060(4) -0.032(3)
C1AA 0.123(5) 0.115(5) 0.124(4) -0.038(4) 0.060(4) -0.032(3)
C6BA 0.123(5) 0.115(5) 0.124(4) -0.038(4) 0.060(4) -0.032(3)
C5BA 0.123(5) 0.115(5) 0.124(4) -0.038(4) 0.060(4) -0.032(3)
C7BA 0.162(9) 0.138(9) 0.083(5) -0.035(5) 0.002(5) 0.005(7)
C4BA 0.123(5) 0.115(5) 0.124(4) -0.038(4) 0.060(4) -0.032(3)
C8BA 0.123(5) 0.115(5) 0.124(4) -0.038(4) 0.060(4) -0.032(3)
C9AA 0.390(13) 0.065(4) 0.143(6) 0.043(4) 0.193(8) 0.075(6)
C0BA 0.390(13) 0.065(4) 0.143(6) 0.043(4) 0.193(8) 0.075(6)
C1BA 0.390(13) 0.065(4) 0.143(6) 0.043(4) 0.193(8) 0.075(6)
C2BA 0.390(13) 0.065(4) 0.143(6) 0.043(4) 0.193(8) 0.075(6)
C7AA 0.390(13) 0.065(4) 0.143(6) 0.043(4) 0.193(8) 0.075(6)
C8AA 0.390(13) 0.065(4) 0.143(6) 0.043(4) 0.193(8) 0.075(6)
C4AA 0.121(11) 0.089(9) 0.157(14) -0.067(9) 0.094(11) -0.033(8)
C5AA 0.159(14) 0.109(11) 0.190(17) -0.069(11) 0.093(13) -0.067(10)
C9BA 0.169(15) 0.144(14) 0.231(17) -0.111(14) 0.129(15) -0.098(13)
C0CA 0.219(19) 0.188(16) 0.27(3) -0.117(17) 0.097(18) -0.069(16)

loop_
_atom_type_symbol
_atom_type_description
_atom_type_scat_dispersion_real
_atom_type_scat_dispersion_imag
_atom_type_scat_source
C C 0.0033 0.0016 'International Tables Vol C Tables 4.2.6.8 and 6.1.1.4'
H H 0.0000 0.0000 'International Tables Vol C Tables 4.2.6.8 and 6.1.1.4'
Co Co 0.3494 0.9721 'International Tables Vol C Tables 4.2.6.8 and 6.1.1.4'
Mo Mo -1.6832 0.6857 'International Tables Vol C Tables 4.2.6.8 and 6.1.1.4'
N N 0.0061 0.0033 'International Tables Vol C Tables 4.2.6.8 and 6.1.1.4'
O O 0.0106 0.0060 'International Tables Vol C Tables 4.2.6.8 and 6.1.1.4'
P P 0.1023 0.0942 'International Tables Vol C Tables 4.2.6.8 and 6.1.1.4'

loop_
_geom_angle_atom_site_label_1
_geom_angle_atom_site_label_2
_geom_angle_atom_site_label_3
_geom_angle
_geom_angle_site_symmetry_1
_geom_angle_site_symmetry_3
O25 Mo5 O24 109.8(2) . .
O25 Mo5 O23 109.2(2) . .
O24 Mo5 O23 110.4(2) . .
O22 Mo5 O25 108.3(2) . .
O22 Mo5 O24 109.7(2) . .
O22 Mo5 O23 109.4(2) . .
O2 Mo1 O10 77.89(19) . .
O2 Mo1 O23 83.02(17) . 7_556
O10 Mo1 O23 75.88(18) . 7_556
O7 Mo1 O2 154.5(2) . .
O7 Mo1 O10 85.2(2) . .
O7 Mo1 O23 74.32(19) . 7_556
O6 Mo1 O2 89.7(2) . .
O6 Mo1 O10 159.8(2) . .
O6 Mo1 O7 100.5(2) . .
O6 Mo1 O23 86.9(2) . 7_556
O4 Mo1 O2 100.8(2) . .
O4 Mo1 O10 94.9(3) . .
O4 Mo1 O7 99.5(2) . .
O4 Mo1 O6 103.1(3) . .
O4 Mo1 O23 169.2(2) . 7_556
O16 Mo3 O24 74.45(18) . 7_556
O16 Mo3 O11 81.2(2) . .
O13 Mo3 O24 80.49(18) . 7_556
O13 Mo3 O16 148.1(2) . .
O13 Mo3 O11 73.3(2) . .
O11 Mo3 O24 74.43(16) . 7_556
O14 Mo3 O24 167.4(2) . 7_556
O14 Mo3 O16 98.5(2) . .
O14 Mo3 O13 102.1(2) . .
O14 Mo3 O11 94.4(2) . .
O14 Mo3 O15 104.9(2) . .
O15 Mo3 O24 86.74(19) . 7_556
O15 Mo3 O16 99.6(2) . .
O15 Mo3 O13 98.3(2) . .
O15 Mo3 O11 160.30(19) . .
O12 Mo4 O24 76.89(18) . 7_556
O16 Mo4 O12 84.1(2) . .
O16 Mo4 O24 75.76(19) . 7_556
O16 Mo4 O17 154.5(2) . .
O17 Mo4 O12 79.1(2) . .
O17 Mo4 O24 81.74(17) . 7_556
O18 Mo4 O12 159.4(2) . .
O18 Mo4 O24 84.4(2) . 7_556
O18 Mo4 O16 99.6(2) . .
O18 Mo4 O17 90.0(2) . .
O19 Mo4 O12 95.1(3) . .
O19 Mo4 O24 171.2(2) . 7_556
O19 Mo4 O16 100.2(2) . .
O19 Mo4 O17 100.4(2) . .
O19 Mo4 O18 104.1(3) . .
O13 Mo2 O11 72.58(19) . .
O13 Mo2 O7 146.6(2) . .
O13 Mo2 O23 79.22(18) . 7_556
O11 Mo2 O23 75.37(16) . 7_556
O7 Mo2 O11 82.2(2) . .
O7 Mo2 O23 73.31(18) . 7_556
O8 Mo2 O13 97.7(2) . .
O8 Mo2 O11 162.5(2) . .
O8 Mo2 O7 100.3(3) . .
O8 Mo2 O23 88.7(2) . 7_556
O8 Mo2 O9 104.8(3) . .
O9 Mo2 O13 103.1(2) . .
O9 Mo2 O11 91.8(2) . .
O9 Mo2 O7 99.2(2) . .
O9 Mo2 O23 165.7(2) . 7_556
O25 Co3 O26 173.49(18) . .
O25 Co3 O22 90.54(17) . 7_556
O25 Co3 N2 91.9(3) . .
O25 Co3 N2A 86.3(4) . .
O3 Co3 O25 88.65(19) . .
O3 Co3 O26 92.0(2) . .
O3 Co3 O22 92.50(18) . 7_556
O3 Co3 O21 175.80(19) . .
O3 Co3 N2 94.9(4) . .
O3 Co3 N2A 83.6(5) . .
O26 Co3 O22 82.95(18) . 7_556
O21 Co3 O25 88.9(2) . .
O21 Co3 O26 90.9(2) . .
O21 Co3 O22 90.92(19) . 7_556
O21 Co3 N2 81.8(4) . .
O21 Co3 N2A 92.9(5) . .
N2 Co3 O26 94.5(4) . .
N2 Co3 O22 172.2(4) . 7_556
N2A Co3 O26 100.2(4) . .
N2A Co3 O22 175.1(4) . 7_556
O20 Co2 O1 82.9(2) . 7_556
O20 Co2 O18 89.7(2) . .
O27 Co2 O1 87.3(2) . 7_556
O27 Co2 O20 143.0(2) . .
O27 Co2 O18 92.3(2) . .
O18 Co2 O1 167.0(2) . 7_556
O0AA Co2 O1 92.8(2) . 7_556
O0AA Co2 O20 105.7(3) . .
O0AA Co2 O27 110.4(2) . .
O0AA Co2 O18 99.5(2) . .
O1 Co1 O6 86.25(19) . .
O1 Co1 O20 76.47(19) . 7_556
O1 Co1 N1 163.8(2) . .
O6 Co1 O20 152.2(2) . 7_556
O6 Co1 N1 88.1(2) . .
O5 Co1 O1 110.8(2) . .
O5 Co1 O6 87.9(2) . .
O5 Co1 O20 78.3(2) . 7_556
O5 Co1 N1 84.2(3) . .
O5 Co1 O1AA 157.4(3) . 7_556
N1 Co1 O20 114.0(2) . 7_556
O1AA Co1 O1 86.6(2) 7_556 .
O1AA Co1 O6 108.2(3) 7_556 .
O1AA Co1 O20 92.6(2) 7_556 7_556
O1AA Co1 N1 80.7(3) 7_556 .
O17 P3 C10 106.5(3) . .
O21 P3 O17 108.5(3) . .
O21 P3 O20 110.9(3) . .
O21 P3 C10 109.4(3) . .
O20 P3 O17 112.9(3) . .
O20 P3 C10 108.5(4) . .
O2 P2 C6 106.2(3) . .
O3 P2 O2 108.9(3) . .
O3 P2 O1 110.9(3) . .
O3 P2 C6 108.2(3) . .
O1 P2 O2 111.8(3) . .
O1 P2 C6 110.6(4) . .
O12 P1 O11 111.5(3) . .
O12 P1 O10 109.0(3) . .
O12 P1 C2 108.9(4) . .
O11 P1 C2 107.6(3) . .
O10 P1 O11 111.7(3) . .
O10 P1 C2 108.1(4) . .
P1 O12 Mo4 136.6(3) . .
P2 O2 Mo1 136.4(3) . .
Mo5 O25 Co3 148.8(2) . .
Mo5 O24 Mo3 120.9(2) . 7_556
Mo5 O24 Mo4 143.2(2) . 7_556
Mo4 O24 Mo3 88.96(15) 7_556 7_556
Mo4 O16 Mo3 120.4(2) . .
Mo3 O13 Mo2 117.5(3) . .
P2 O3 Co3 133.3(3) . .
Mo3 O11 Mo2 90.31(17) . .
P1 O11 Mo3 131.6(3) . .
P1 O11 Mo2 130.3(3) . .
Co3 O26 H26A 110.6 . .
Co3 O26 H26B 110.1 . .
H26A O26 H26B 108.5 . .
Co1 O1 Co2 94.3(2) . 7_556
P2 O1 Co2 130.0(3) . 7_556
P2 O1 Co1 135.7(3) . .
P1 O10 Mo1 137.0(3) . .
Mo5 O22 Co3 167.6(3) . 7_556
Mo1 O7 Mo2 122.4(3) . .
Mo1 O6 Co1 143.2(3) . .
P3 O17 Mo4 136.9(3) . .
P3 O21 Co3 137.2(3) . .
Co2 O20 Co1 91.8(2) . 7_556
P3 O20 Co2 131.5(3) . .
P3 O20 Co1 133.9(3) . 7_556
Co2 O27 H27A 114.8 . .
Co2 O27 H27B 119.8 . .
H27A O27 H27B 113.0 . .
Mo4 O18 Co2 135.8(3) . .
Mo5 O23 Mo1 139.1(2) . 7_556
Mo5 O23 Mo2 121.9(2) . 7_556
Mo1 O23 Mo2 89.80(16) 7_556 7_556
Co1 O5 H5A 110.7 . .
Co1 O5 H5B 110.1 . .
H5A O5 H5B 108.4 . .
C24 N1 Co1 124.4(7) . .
C20 N1 Co1 119.7(7) . .
C20 N1 C24 115.8(9) . .
C12 C10 P3 110.2(5) . .
C12 C10 C11 107.7(7) . .
C11 C10 P3 108.6(6) . .
C9 C10 P3 108.7(6) . .
C9 C10 C12 111.3(7) . .
C9 C10 C11 110.4(7) . .
C0AA N2 Co3 117.8(6) . .
C0AA N2 C25A 120.0 . .
C25A N2 Co3 119.7(6) . .
N2 C0AA H0AA 120.0 . .
N2 C0AA C27 120.0 . .
C27 C0AA H0AA 120.0 . .
C0AA C27 H27 120.0 . .
C02G C27 C0AA 120.0 . .
C02G C27 H27 120.0 . .
C27 C02G H02G 120.0 . .
C27 C02G C02B 120.0 . .
C02B C02G H02G 120.0 . .
C02G C02B H02B 120.0 . .
C25A C02B C02G 120.0 . .
C25A C02B H02B 120.0 . .
N2 C25A H25A 120.0 . .
C02B C25A N2 120.0 . .
C02B C25A H25A 120.0 . .
C10 C12 H12A 109.5 . .
C10 C12 H12B 109.5 . .
C10 C12 H12C 109.5 . .
H12A C12 H12B 109.5 . .
H12A C12 H12C 109.5 . .
H12B C12 H12C 109.5 . .
C10 C11 H11A 109.5 . .
C10 C11 H11B 109.5 . .
C10 C11 H11C 109.5 . .
H11A C11 H11B 109.5 . .
H11A C11 H11C 109.5 . .
H11B C11 H11C 109.5 . .
C3BA C2 P1 108.9(6) . .
C3BA C2 C1 110.4(8) . .
C3BA C2 C4 109.3(9) . .
C1 C2 P1 107.5(6) . .
C4 C2 P1 109.6(6) . .
C4 C2 C1 111.1(8) . .
H8A C8 H8B 109.5 . .
H8A C8 H8C 109.5 . .
H8B C8 H8C 109.5 . .
C6 C8 H8A 109.5 . .
C6 C8 H8B 109.5 . .
C6 C8 H8C 109.5 . .
C8 C6 P2 110.0(5) . .
C8 C6 C5 109.2(7) . .
C7 C6 P2 111.0(6) . .
C7 C6 C8 108.4(7) . .
C7 C6 C5 110.4(7) . .
C5 C6 P2 107.8(6) . .
C6 C7 H7A 109.5 . .
C6 C7 H7B 109.5 . .
C6 C7 H7C 109.5 . .
H7A C7 H7B 109.5 . .
H7A C7 H7C 109.5 . .
H7B C7 H7C 109.5 . .
C10 C9 H9A 109.5 . .
C10 C9 H9B 109.5 . .
C10 C9 H9C 109.5 . .
H9A C9 H9B 109.5 . .
H9A C9 H9C 109.5 . .
H9B C9 H9C 109.5 . .
C6 C5 H5C 109.5 . .
C6 C5 H5D 109.5 . .
C6 C5 H5E 109.5 . .
H5C C5 H5D 109.5 . .
H5C C5 H5E 109.5 . .
H5D C5 H5E 109.5 . .
C2 C3BA H3BA 109.5 . .
C2 C3BA H3BB 109.5 . .
C2 C3BA H3BC 109.5 . .
H3BA C3BA H3BB 109.5 . .
H3BA C3BA H3BC 109.5 . .
H3BB C3BA H3BC 109.5 . .
C2 C1 H1A 109.5 . .
C2 C1 H1B 109.5 . .
C2 C1 H1C 109.5 . .
H1A C1 H1B 109.5 . .
H1A C1 H1C 109.5 . .
H1B C1 H1C 109.5 . .
C2 C4 H4A 109.5 . .
C2 C4 H4B 109.5 . .
C2 C4 H4C 109.5 . .
H4A C4 H4B 109.5 . .
H4A C4 H4C 109.5 . .
H4B C4 H4C 109.5 . .
C21 C22 H22 119.9 . .
C23 C22 H22 119.9 . .
C23 C22 C21 120.1(12) . .
C22 C21 H21 122.4 . .
C20 C21 C22 115.2(13) . .
C20 C21 H21 122.4 . .
N1 C24 H24 117.9 . .
N1 C24 C23 124.2(11) . .
C23 C24 H24 117.9 . .
C22 C23 H23 121.3 . .
C24 C23 C22 117.4(12) . .
C24 C23 H23 121.3 . .
N1 C20 C21 127.0(12) . .
N1 C20 H20 116.5 . .
C21 C20 H20 116.5 . .
C0AB N2A Co3 118.7(7) . .
C0AB N2A C25 120.0 . .
C25 N2A Co3 120.7(7) . .
N2A C0AB H0AB 120.0 . .
C27A C0AB N2A 120.0 . .
C27A C0AB H0AB 120.0 . .
C0AB C27A H27C 120.0 . .
C0AB C27A C02H 120.0 . .
C02H C27A H27C 120.0 . .
C27A C02H H02H 120.0 . .
C02C C02H C27A 120.0 . .
C02C C02H H02H 120.0 . .
C02H C02C H02C 120.0 . .
C02H C02C C25 120.0 . .
C25 C02C H02C 120.0 . .
N2A C25 H25 120.0 . .
C02C C25 N2A 120.0 . .
C02C C25 H25 120.0 . .
C6AA O0AA Co2 124.4(5) . .
O0AA C6AA O1AA 126.0(9) . .
O0AA C6AA C7AA 118.6(8) . .
O1AA C6AA C7AA 115.4(8) . .
C6AA O1AA Co1 135.3(6) . 7_556
H3A C3 H3B 107.2 . .
N1AA C3 H3A 107.9 . .
N1AA C3 H3B 107.9 . .
N1AA C3 C6BA 117.5(14) . .
C6BA C3 H3A 107.9 . .
C6BA C3 H3B 107.9 . .
H2AA C2AA H2AB 107.3 . .
N1AA C2AA H2AA 108.2 . .
N1AA C2AA H2AB 108.2 . .
C7BA C2AA H2AA 108.2 . .
C7BA C2AA H2AB 108.2 . .
C7BA C2AA N1AA 116.4(15) . .
H14A C14 H14B 109.5 . .
H14A C14 H14C 109.5 . .
H14B C14 H14C 109.5 . .
C3AA C14 H14A 109.5 . .
C3AA C14 H14B 109.5 . .
C3AA C14 H14C 109.5 . .
C3 N1AA C2AA 109.7(13) . .
C3 N1AA C1AA 107.1(14) . .
C3 N1AA C4AA 111.3(15) . .
C1AA N1AA C2AA 109.9(14) . .
C4AA N1AA C2AA 113.6(15) . .
C4AA N1AA C1AA 104.9(11) . .
C14 C3AA H3AA 108.7 . .
C14 C3AA H3AB 108.7 . .
C14 C3AA C7BA 114.3(15) . .
H3AA C3AA H3AB 107.6 . .
C7BA C3AA H3AA 108.7 . .
C7BA C3AA H3AB 108.7 . .
H39A C39 H39B 108.2 . .
C1AA C39 H39A 109.8 . .
C1AA C39 H39B 109.8 . .
C4BA C39 H39A 109.8 . .
C4BA C39 H39B 109.8 . .
C4BA C39 C1AA 109.5(13) . .
H40A C40 H40B 109.5 . .
H40A C40 H40C 109.5 . .
H40B C40 H40C 109.5 . .
C5BA C40 H40A 109.5 . .
C5BA C40 H40B 109.5 . .
C5BA C40 H40C 109.5 . .
N1AA C1AA H1AA 108.4 . .
N1AA C1AA H1AB 108.4 . .
C39 C1AA N1AA 115.4(13) . .
C39 C1AA H1AA 108.4 . .
C39 C1AA H1AB 108.4 . .
H1AA C1AA H1AB 107.5 . .
C3 C6BA H6BA 109.5 . .
C3 C6BA H6BB 109.5 . .
H6BA C6BA H6BB 108.0 . .
C5BA C6BA C3 110.9(14) . .
C5BA C6BA H6BA 109.5 . .
C5BA C6BA H6BB 109.5 . .
C40 C5BA C6BA 113.1(14) . .
C40 C5BA H5BA 109.0 . .
C40 C5BA H 109.0 . .
C6BA C5BA H5BA 109.0 . .
C6BA C5BA H 109.0 . .
H5BA C5BA H 107.8 . .
C2AA C7BA C3AA 108.9(15) . .
C2AA C7BA H7BA 109.9 . .
C2AA C7BA H7BB 109.9 . .
C3AA C7BA H7BA 109.9 . .
C3AA C7BA H7BB 109.9 . .
H7BA C7BA H7BB 108.3 . .
C39 C4BA H4BA 108.6 . .
C39 C4BA H4BB 108.6 . .
H4BA C4BA H4BB 107.6 . .
C8BA C4BA C39 114.5(14) . .
C8BA C4BA H4BA 108.6 . .
C8BA C4BA H4BB 108.6 . .
C4BA C8BA H8BA 109.5 . .
C4BA C8BA H8BB 109.5 . .
C4BA C8BA H8BC 109.5 . .
H8BA C8BA H8BB 109.5 . .
H8BA C8BA H8BC 109.5 . .
H8BB C8BA H8BC 109.5 . .
C0BA C9AA H9AA 120.0 . .
C0BA C9AA C8AA 120.0 . .
C8AA C9AA H9AA 120.0 . .
C9AA C0BA H0BA 120.0 . .
C1BA C0BA C9AA 120.0 . .
C1BA C0BA H0BA 120.0 . .
C0BA C1BA H1BA 120.0 . .
C0BA C1BA C2BA 120.0 . .
C2BA C1BA H1BA 120.0 . .
C1BA C2BA H2BA 120.0 . .
C7AA C2BA C1BA 120.0 . .
C7AA C2BA H2BA 120.0 . .
C2BA C7AA C6AA 119.2(6) . .
C8AA C7AA C6AA 120.2(7) . .
C8AA C7AA C2BA 120.0 . .
C9AA C8AA H8AA 120.0 . .
C7AA C8AA C9AA 120.0 . .
C7AA C8AA H8AA 120.0 . .
N1AA C4AA H4AA 108.4 . .
N1AA C4AA H4AB 108.4 . .
N1AA C4AA C5AA 115.6(12) . .
H4AA C4AA H4AB 107.4 . .
C5AA C4AA H4AA 108.4 . .
C5AA C4AA H4AB 108.4 . .
C4AA C5AA H5AA 109.8 . .
C4AA C5AA H5AB 109.8 . .
C4AA C5AA C9BA 109.5(12) . .
H5AA C5AA H5AB 108.2 . .
C9BA C5AA H5AA 109.8 . .
C9BA C5AA H5AB 109.8 . .
C5AA C9BA H9BA 110.7 . .
C5AA C9BA H9BB 110.7 . .
H9BA C9BA H9BB 108.8 . .
C0CA C9BA C5AA 105(2) . .
C0CA C9BA H9BA 110.7 . .
C0CA C9BA H9BB 110.7 . .
C9BA C0CA H0CA 109.5 . .
C9BA C0CA H0CB 109.5 . .
C9BA C0CA H0CC 109.5 . .
H0CA C0CA H0CB 109.5 . .
H0CA C0CA H0CC 109.5 . .
H0CB C0CA H0CC 109.5 . .

loop_
_geom_bond_atom_site_label_1
_geom_bond_atom_site_label_2
_geom_bond_distance
_geom_bond_site_symmetry_2
Mo5 O25 1.740(5) .
Mo5 O24 1.798(5) .
Mo5 O22 1.723(4) .
Mo5 O23 1.819(5) .
Mo1 O2 2.017(5) .
Mo1 O10 2.105(5) .
Mo1 O7 1.877(5) .
Mo1 O6 1.733(5) .
Mo1 O23 2.357(5) 7_556
Mo1 O4 1.686(5) .
Mo3 O24 2.370(4) 7_556
Mo3 O16 1.924(5) .
Mo3 O13 1.907(5) .
Mo3 O11 2.301(5) .
Mo3 O14 1.693(5) .
Mo3 O15 1.708(5) .
Mo4 O12 2.108(5) .
Mo4 O24 2.346(5) 7_556
Mo4 O16 1.883(5) .
Mo4 O17 2.022(5) .
Mo4 O18 1.739(5) .
Mo4 O19 1.689(5) .
Mo2 O13 1.925(5) .
Mo2 O11 2.319(5) .
Mo2 O7 1.926(5) .
Mo2 O23 2.365(4) 7_556
Mo2 O8 1.694(6) .
Mo2 O9 1.694(5) .
Co3 O25 2.100(5) .
Co3 O3 2.040(5) .
Co3 O26 2.149(5) .
Co3 O22 2.157(4) 7_556
Co3 O21 2.043(5) .
Co3 N2 2.134(7) .
Co3 N2A 2.148(8) .
Co2 O1 2.207(5) 7_556
Co2 O20 1.982(5) .
Co2 O27 1.980(5) .
Co2 O18 2.084(5) .
Co2 O0AA 1.968(6) .
Co1 O1 2.086(5) .
Co1 O6 2.119(5) .
Co1 O20 2.386(5) 7_556
Co1 O5 2.006(6) .
Co1 N1 2.228(7) .
Co1 O1AA 2.024(6) 7_556
P3 O17 1.551(5) .
P3 O21 1.510(5) .
P3 O20 1.533(6) .
P3 C10 1.819(7) .
P2 O2 1.552(5) .
P2 O3 1.518(5) .
P2 O1 1.534(5) .
P2 C6 1.828(7) .
P1 O12 1.518(5) .
P1 O11 1.555(5) .
P1 O10 1.528(5) .
P1 C2 1.815(8) .
O24 Mo3 2.370(4) 7_556
O24 Mo4 2.346(5) 7_556
O26 H26A 0.8849 .
O26 H26B 0.8860 .
O1 Co2 2.207(5) 7_556
O22 Co3 2.158(4) 7_556
O20 Co1 2.386(5) 7_556
O27 H27A 0.8628 .
O27 H27B 0.8638 .
O23 Mo1 2.357(5) 7_556
O23 Mo2 2.365(4) 7_556
O5 H5A 0.8865 .
O5 H5B 0.8845 .
N1 C24 1.356(13) .
N1 C20 1.336(13) .
C10 C12 1.535(10) .
C10 C11 1.536(11) .
C10 C9 1.504(13) .
N2 C0AA 1.3900 .
N2 C25A 1.3900 .
C0AA H0AA 0.9500 .
C0AA C27 1.3900 .
C27 H27 0.9500 .
C27 C02G 1.3900 .
C02G H02G 0.9500 .
C02G C02B 1.3900 .
C02B H02B 0.9500 .
C02B C25A 1.3900 .
C25A H25A 0.9500 .
C12 H12A 0.9800 .
C12 H12B 0.9800 .
C12 H12C 0.9800 .
C11 H11A 0.9800 .
C11 H11B 0.9800 .
C11 H11C 0.9800 .
C2 C3BA 1.521(13) .
C2 C1 1.552(13) .
C2 C4 1.539(15) .
C8 H8A 0.9800 .
C8 H8B 0.9800 .
C8 H8C 0.9800 .
C8 C6 1.534(11) .
C6 C7 1.531(12) .
C6 C5 1.541(13) .
C7 H7A 0.9800 .
C7 H7B 0.9800 .
C7 H7C 0.9800 .
C9 H9A 0.9800 .
C9 H9B 0.9800 .
C9 H9C 0.9800 .
C5 H5C 0.9800 .
C5 H5D 0.9800 .
C5 H5E 0.9800 .
C3BA H3BA 0.9800 .
C3BA H3BB 0.9800 .
C3BA H3BC 0.9800 .
C1 H1A 0.9800 .
C1 H1B 0.9800 .
C1 H1C 0.9800 .
C4 H4A 0.9800 .
C4 H4B 0.9800 .
C4 H4C 0.9800 .
C22 H22 0.9500 .
C22 C21 1.424(18) .
C22 C23 1.410(18) .
C21 H21 0.9500 .
C21 C20 1.385(16) .
C24 H24 0.9500 .
C24 C23 1.391(15) .
C23 H23 0.9500 .
C20 H20 0.9500 .
N2A C0AB 1.3900 .
N2A C25 1.3900 .
C0AB H0AB 0.9500 .
C0AB C27A 1.3900 .
C27A H27C 0.9500 .
C27A C02H 1.3900 .
C02H H02H 0.9500 .
C02H C02C 1.3900 .
C02C H02C 0.9500 .
C02C C25 1.3900 .
C25 H25 0.9500 .
O0AA C6AA 1.252(11) .
C6AA O1AA 1.256(11) .
C6AA C7AA 1.516(11) .
O1AA Co1 2.024(6) 7_556
C3 H3A 0.9900 .
C3 H3B 0.9900 .
C3 N1AA 1.45(2) .
C3 C6BA 1.51(2) .
C2AA H2AA 0.9900 .
C2AA H2AB 0.9900 .
C2AA N1AA 1.538(19) .
C2AA C7BA 1.50(2) .
C14 H14A 0.9800 .
C14 H14B 0.9800 .
C14 H14C 0.9800 .
C14 C3AA 1.47(2) .
N1AA C1AA 1.533(19) .
N1AA C4AA 1.484(17) .
C3AA H3AA 0.9900 .
C3AA H3AB 0.9900 .
C3AA C7BA 1.58(2) .
C39 H39A 0.9900 .
C39 H39B 0.9900 .
C39 C1AA 1.52(2) .
C39 C4BA 1.49(2) .
C40 H40A 0.9800 .
C40 H40B 0.9800 .
C40 H40C 0.9800 .
C40 C5BA 1.47(2) .
C1AA H1AA 0.9900 .
C1AA H1AB 0.9900 .
C6BA H6BA 0.9900 .
C6BA H6BB 0.9900 .
C6BA C5BA 1.50(2) .
C5BA H5BA 0.9900 .
C5BA H 0.9900 .
C7BA H7BA 0.9900 .
C7BA H7BB 0.9900 .
C4BA H4BA 0.9900 .
C4BA H4BB 0.9900 .
C4BA C8BA 1.45(2) .
C8BA H8BA 0.9800 .
C8BA H8BB 0.9800 .
C8BA H8BC 0.9800 .
C9AA H9AA 0.9500 .
C9AA C0BA 1.3900 .
C9AA C8AA 1.3900 .
C0BA H0BA 0.9500 .
C0BA C1BA 1.3900 .
C1BA H1BA 0.9500 .
C1BA C2BA 1.3900 .
C2BA H2BA 0.9500 .
C2BA C7AA 1.3900 .
C7AA C8AA 1.3900 .
C8AA H8AA 0.9500 .
C4AA H4AA 0.9900 .
C4AA H4AB 0.9900 .
C4AA C5AA 1.524(19) .
C5AA H5AA 0.9900 .
C5AA H5AB 0.9900 .
C5AA C9BA 1.60(2) .
C9BA H9BA 0.9900 .
C9BA H9BB 0.9900 .
C9BA C0CA 1.37(3) .
C0CA H0CA 0.9800 .
C0CA H0CB 0.9800 .
C0CA H0CC 0.9800 .

loop_
_geom_torsion_atom_site_label_1
_geom_torsion_atom_site_label_2
_geom_torsion_atom_site_label_3
_geom_torsion_atom_site_label_4
_geom_torsion
_geom_torsion_site_symmetry_1
_geom_torsion_site_symmetry_4
Co3 N2 C0AA C27 -162.1(9) . .
Co3 N2 C25A C02B 161.8(9) . .
Co3 N2A C0AB C27A 171.8(12) . .
Co3 N2A C25 C02C -171.6(12) . .
Co2 O0AA C6AA O1AA 9.6(16) . .
Co2 O0AA C6AA C7AA -170.4(10) . .
Co1 N1 C24 C23 176.8(9) . .
Co1 N1 C20 C21 -175.6(11) . .
O12 Mo4 O16 Mo3 83.6(3) . .
O12 Mo4 O18 Co2 20.9(9) . .
O12 P1 O11 Mo3 5.2(5) . .
O12 P1 O11 Mo2 -134.5(3) . .
O12 P1 O10 Mo1 140.1(4) . .
O12 P1 C2 C3BA 56.1(8) . .
O12 P1 C2 C1 -63.5(8) . .
O12 P1 C2 C4 175.6(6) . .
O2 Mo1 O7 Mo2 -31.6(7) . .
O2 Mo1 O6 Co1 37.7(5) . .
O2 P2 O3 Co3 18.7(5) . .
O2 P2 O1 Co2 -156.6(3) . 7_556
O2 P2 O1 Co1 23.0(5) . .
O2 P2 C6 C8 172.5(6) . .
O2 P2 C6 C7 -67.5(7) . .
O2 P2 C6 C5 53.5(6) . .
O25 Mo5 O24 Mo3 77.9(3) . 7_556
O25 Mo5 O24 Mo4 -142.3(4) . 7_556
O25 Mo5 O22 Co3 172.8(13) . 7_556
O25 Mo5 O23 Mo1 144.3(3) . 7_556
O25 Mo5 O23 Mo2 -80.2(3) . 7_556
O24 Mo5 O25 Co3 120.5(5) . .
O24 Mo5 O22 Co3 53.0(13) . 7_556
O24 Mo5 O23 Mo1 -94.9(4) . 7_556
O24 Mo5 O23 Mo2 40.6(3) . 7_556
O24 Mo4 O16 Mo3 5.7(3) 7_556 .
O24 Mo4 O18 Co2 45.4(4) 7_556 .
O16 Mo4 O18 Co2 119.9(4) . .
O3 P2 O2 Mo1 -161.3(4) . .
O3 P2 O1 Co2 -34.8(4) . 7_556
O3 P2 O1 Co1 144.7(4) . .
O3 P2 C6 C8 55.8(7) . .
O3 P2 C6 C7 175.7(6) . .
O3 P2 C6 C5 -63.2(6) . .
O11 P1 O12 Mo4 -5.3(5) . .
O11 P1 O10 Mo1 16.4(5) . .
O11 P1 C2 C3BA 177.1(7) . .
O11 P1 C2 C1 57.5(8) . .
O11 P1 C2 C4 -63.3(7) . .
O1 P2 O2 Mo1 -38.4(5) . .
O1 P2 O3 Co3 -104.7(4) . .
O1 P2 C6 C8 -66.0(7) . .
O1 P2 C6 C7 54.0(7) . .
O1 P2 C6 C5 175.0(5) . .
O10 Mo1 O7 Mo2 -80.0(3) . .
O10 Mo1 O6 Co1 -14.0(10) . .
O10 P1 O12 Mo4 -129.1(4) . .
O10 P1 O11 Mo3 127.4(4) . .
O10 P1 O11 Mo2 -12.2(4) . .
O10 P1 C2 C3BA -62.1(8) . .
O10 P1 C2 C1 178.2(7) . .
O10 P1 C2 C4 57.4(7) . .
O22 Mo5 O25 Co3 0.7(6) . .
O22 Mo5 O24 Mo3 -163.2(2) . 7_556
O22 Mo5 O24 Mo4 -23.4(5) . 7_556
O22 Mo5 O23 Mo1 25.9(4) . 7_556
O22 Mo5 O23 Mo2 161.5(2) . 7_556
O7 Mo1 O6 Co1 -118.7(5) . .
O6 Mo1 O7 Mo2 80.4(4) . .
O17 Mo4 O16 Mo3 34.6(7) . .
O17 Mo4 O18 Co2 -36.3(4) . .
O17 P3 O21 Co3 -9.8(6) . .
O17 P3 O20 Co2 4.9(5) . .
O17 P3 O20 Co1 160.0(4) . 7_556
O17 P3 C10 C12 -167.9(6) . .
O17 P3 C10 C11 74.4(6) . .
O17 P3 C10 C9 -45.7(7) . .
O21 P3 O17 Mo4 155.8(4) . .
O21 P3 O20 Co2 -117.1(4) . .
O21 P3 O20 Co1 38.1(5) . 7_556
O21 P3 C10 C12 -50.8(7) . .
O21 P3 C10 C11 -168.5(5) . .
O21 P3 C10 C9 71.4(7) . .
O20 P3 O17 Mo4 32.5(5) . .
O20 P3 O21 Co3 114.6(5) . .
O20 P3 C10 C12 70.3(6) . .
O20 P3 C10 C11 -47.4(6) . .
O20 P3 C10 C9 -167.5(6) . .
O18 Mo4 O16 Mo3 -76.0(3) . .
O23 Mo5 O25 Co3 -118.3(5) . .
O23 Mo5 O24 Mo3 -42.6(3) . 7_556
O23 Mo5 O24 Mo4 97.3(4) . 7_556
O23 Mo5 O22 Co3 -68.3(13) . 7_556
O23 Mo1 O7 Mo2 -3.4(3) 7_556 .
O23 Mo1 O6 Co1 -45.3(5) 7_556 .
O19 Mo4 O16 Mo3 177.7(3) . .
O19 Mo4 O18 Co2 -137.0(4) . .
O4 Mo1 O7 Mo2 -174.3(3) . .
O4 Mo1 O6 Co1 138.8(5) . .
N1 C24 C23 C22 2(2) . .
C10 P3 O17 Mo4 -86.5(5) . .
C10 P3 O21 Co3 -125.7(5) . .
C10 P3 O20 Co2 122.7(4) . .
C10 P3 O20 Co1 -82.1(5) . 7_556
N2 C0AA C27 C02G 0.0 . .
C0AA N2 C25A C02B 0.0 . .
C0AA C27 C02G C02B 0.0 . .
C27 C02G C02B C25A 0.0 . .
C02G C02B C25A N2 0.0 . .
C25A N2 C0AA C27 0.0 . .
C2 P1 O12 Mo4 113.2(5) . .
C2 P1 O11 Mo3 -114.1(4) . .
C2 P1 O11 Mo2 106.2(4) . .
C2 P1 O10 Mo1 -101.7(5) . .
C6 P2 O2 Mo1 82.4(5) . .
C6 P2 O3 Co3 133.7(4) . .
C6 P2 O1 Co2 85.3(4) . 7_556
C6 P2 O1 Co1 -95.1(5) . .
C22 C21 C20 N1 -4(2) . .
C21 C22 C23 C24 1.0(19) . .
C24 N1 C20 C21 6.4(19) . .
C23 C22 C21 C20 -0.2(19) . .
C20 N1 C24 C23 -5.3(17) . .
N2A C0AB C27A C02H 0.0 . .
C0AB N2A C25 C02C 0.0 . .
C0AB C27A C02H C02C 0.0 . .
C27A C02H C02C C25 0.0 . .
C02H C02C C25 N2A 0.0 . .
C25 N2A C0AB C27A 0.0 . .
O0AA C6AA O1AA Co1 -11.5(19) . 7_556
O0AA C6AA C7AA C2BA -12.5(17) . .
O0AA C6AA C7AA C8AA 176.5(10) . .
C6AA C7AA C8AA C9AA 171.0(16) . .
O1AA C6AA C7AA C2BA 167.6(10) . .
O1AA C6AA C7AA C8AA -3.5(17) . .
C3 N1AA C1AA C39 -67(2) . .
C3 N1AA C4AA C5AA 64(2) . .
C3 C6BA C5BA C40 175.1(14) . .
C2AA N1AA C1AA C39 52(2) . .
C2AA N1AA C4AA C5AA -61(2) . .
C14 C3AA C7BA C2AA 173.2(19) . .
N1AA C3 C6BA C5BA 162.3(14) . .
N1AA C2AA C7BA C3AA -172.3(16) . .
N1AA C4AA C5AA C9BA -170.0(18) . .
C1AA N1AA C4AA C5AA 179.1(17) . .
C1AA C39 C4BA C8BA 164.0(17) . .
C6BA C3 N1AA C2AA 170.4(15) . .
C6BA C3 N1AA C1AA -70.4(18) . .
C6BA C3 N1AA C4AA 43.8(19) . .
C7BA C2AA N1AA C3 173.7(18) . .
C7BA C2AA N1AA C1AA 56(2) . .
C7BA C2AA N1AA C4AA -61(2) . .
C4BA C39 C1AA N1AA 171.5(16) . .
C9AA C0BA C1BA C2BA 0.0 . .
C0BA C9AA C8AA C7AA 0.0 . .
C0BA C1BA C2BA C7AA 0.0 . .
C1BA C2BA C7AA C6AA -171.1(16) . .
C1BA C2BA C7AA C8AA 0.0 . .
C2BA C7AA C8AA C9AA 0.0 . .
C7AA C6AA O1AA Co1 168.5(10) . 7_556
C8AA C9AA C0BA C1BA 0.0 . .
C4AA N1AA C1AA C39 174.6(16) . .
C4AA C5AA C9BA C0CA -50(2) . .
